data_1559645
loop_
_publ_author_name
'Jornet-Moll\'a, Ver\'onica'
'Gim\'enez-Saiz, Carlos'
'Ca\~nadillas-Delgado, Laura'
'Yufit, Dmitry S.'
'Howard, Judith A. K.'
'Romero, Francisco M.'

_publ_section_title
;
 Interplay between spin crossover and proton migration along short strong
 hydrogen bonds.
;
_journal_issue 3
_journal_name_full 'Chemical science'
_journal_page_first 1038
_journal_page_last 1053
_journal_paper_doi 10.1039/d0sc04918b
_journal_volume 12
_journal_year 2020
_chemical_formula_moiety 'C22 H18 Fe N10 2+, C12 H9 N2 O6 1-, C6 H4 N O3 1-, 5(H2 O)'
_chemical_formula_sum 'C40 H41 Fe N13 O14'
_chemical_formula_weight 983.71
_space_group_crystal_system triclinic
_space_group_IT_number 2
_space_group_name_Hall '-P 1'
_space_group_name_H-M_alt 'P -1'
_atom_sites_solution_hydrogens mixed
_atom_sites_solution_primary difmap
_atom_sites_solution_secondary difmap
_audit_creation_method SHELXL-2018/3
_audit_update_record
;
2020-02-18 deposited with the CCDC.	2020-11-23 downloaded from the CCDC.
;
_cell_angle_alpha 103.019(8)
_cell_angle_beta 94.103(8)
_cell_angle_gamma 111.280(7)
_cell_formula_units_Z 2
_cell_length_a 9.9614(18)
_cell_length_b 13.577(3)
_cell_length_c 17.271(3)
_cell_measurement_reflns_used 3840
_cell_measurement_temperature 50(1)
_cell_measurement_theta_max 21.45
_cell_measurement_theta_min 2.24
_cell_volume 2090.2(7)
_computing_cell_refinement
;
'APEX3 v2017.3-0 (Bruker AXS)'
SAINT Version 8.32B (Bruker AXS Inc., 2013) 
;
_computing_data_collection
;
'APEX3 v2017.3-0 (Bruker AXS)'
;
_computing_data_reduction
;
APEX3 Version 2017.3 (Bruker AXS Inc.) 
SAINT Version 8.32B (Bruker AXS Inc., 2013) 
;
_computing_structure_refinement 'SHELXL-2018/3 (Sheldrick, 2018)'
_computing_structure_solution 'SHELXT 2018/2 (Sheldrick, 2018)'
_diffrn_ambient_environment He
_diffrn_ambient_temperature 50(1)
_diffrn_detector_area_resol_mean 16.0267
_diffrn_measured_fraction_theta_full 0.997
_diffrn_measured_fraction_theta_max 0.878
_diffrn_measurement_device_type
;
Bruker SMART X2S benchtop crystallographic system
;
_diffrn_measurement_method '\w scans'
_diffrn_radiation_monochromator mirror
_diffrn_radiation_type MoK\a
_diffrn_radiation_wavelength 0.71073
_diffrn_reflns_av_R_equivalents 0.0585
_diffrn_reflns_av_unetI/netI 0.1035
_diffrn_reflns_Laue_measured_fraction_full 0.997
_diffrn_reflns_Laue_measured_fraction_max 0.878
_diffrn_reflns_limit_h_max 15
_diffrn_reflns_limit_h_min -14
_diffrn_reflns_limit_k_max 20
_diffrn_reflns_limit_k_min -19
_diffrn_reflns_limit_l_max 26
_diffrn_reflns_limit_l_min -25
_diffrn_reflns_number 38146
_diffrn_reflns_point_group_measured_fraction_full 0.997
_diffrn_reflns_point_group_measured_fraction_max 0.878
_diffrn_reflns_theta_full 25.242
_diffrn_reflns_theta_max 34.308
_diffrn_reflns_theta_min 2.202
_diffrn_source 'micro-focus sealed X-ray tube'
_exptl_absorpt_coefficient_mu 0.448
_exptl_absorpt_correction_T_max 0.7468
_exptl_absorpt_correction_T_min 0.6331
_exptl_absorpt_correction_type multi-scan
_exptl_absorpt_process_details
;
 SADABS 2016/2: Krause, L., Herbst-Irmer, R., Sheldrick G.M. & Stalke D.,
 J. Appl. Cryst. 48 (2015) 3-10
;
_exptl_crystal_colour red
_exptl_crystal_density_diffrn 1.563
_exptl_crystal_description cube
_exptl_crystal_F_000 1020
_exptl_crystal_preparation 'Magnetic properties'
_exptl_crystal_recrystallization_method 'Re-crystallisation from solvent: MeOH/H2O'
_exptl_crystal_size_max 0.494
_exptl_crystal_size_mid 0.166
_exptl_crystal_size_min 0.127
_refine_diff_density_max 0.597
_refine_diff_density_min -0.818
_refine_diff_density_rms 0.097
_refine_ls_extinction_method none
_refine_ls_goodness_of_fit_ref 1.035
_refine_ls_hydrogen_treatment mixed
_refine_ls_matrix_type full
_refine_ls_number_parameters 658
_refine_ls_number_reflns 15330
_refine_ls_number_restraints 0
_refine_ls_restrained_S_all 1.035
_refine_ls_R_factor_all 0.0993
_refine_ls_R_factor_gt 0.0482
_refine_ls_shift/su_max 0.001
_refine_ls_shift/su_mean 0.000
_refine_ls_structure_factor_coef Fsqd
_refine_ls_weighting_details 'w=1/[\s^2^(Fo^2^)+(0.0485P)^2^] where P=(Fo^2^+2Fc^2^)/3'
_refine_ls_weighting_scheme calc
_refine_ls_wR_factor_gt 0.1017
_refine_ls_wR_factor_ref 0.1156
_reflns_Friedel_coverage 0.000
_reflns_number_gt 9930
_reflns_number_total 15330
_reflns_threshold_expression 'I > 2\s(I)'
_cod_data_source_file d0sc04918b2.cif
_cod_data_source_block Fe_bpp_Noxid_NHoxid_PIHSrel_50K
_cod_depositor_comments
;Adding full bibliography for 1559642--1559653.cif.

 Adding full bibliography for 1559642--1559653.cif.
;
_cod_original_cell_volume 2090.1(7)
_cod_database_code 1559645
_shelx_shelxl_version_number 2018/3
_shelx_space_group_comment
;
The symmetry employed for this shelxl refinement is uniquely defined
by the following loop, which should always be used as a source of
symmetry information in preference to the above space-group names.
They are only intended as comments.
;

loop_
_space_group_symop_operation_xyz
'x, y, z'
'-x, -y, -z'

loop_
_atom_site_label
_atom_site_type_symbol
_atom_site_fract_x
_atom_site_fract_y
_atom_site_fract_z
_atom_site_U_iso_or_equiv
_atom_site_adp_type
_atom_site_occupancy
_atom_site_site_symmetry_order
_atom_site_calc_flag
_atom_site_refinement_flags_posn
_atom_site_refinement_flags_adp
_atom_site_refinement_flags_occupancy
_atom_site_disorder_assembly
_atom_site_disorder_group
Fe1 Fe 0.91980(2) 0.45548(2) 0.22949(2) 0.00788(6) Uani 1 1 d . . . . .
C1 C 0.8971(2) 0.57185(18) 0.47899(12) 0.0299(5) Uani 1 1 d . . . . .
H1 H 0.856066 0.572050 0.525683 0.036 Uiso 1 1 calc R U . . .
C2 C 1.0332(2) 0.64263(16) 0.47314(11) 0.0243(4) Uani 1 1 d . . . . .
H2 H 1.101863 0.699885 0.513814 0.029 Uiso 1 1 calc R U . . .
C3 C 1.0449(2) 0.60870(14) 0.39148(10) 0.0167(4) Uani 1 1 d . . . . .
C4 C 1.16179(19) 0.64179(14) 0.34404(10) 0.0147(3) Uani 1 1 d . . . . .
C5 C 1.3017(2) 0.72112(14) 0.37304(11) 0.0166(3) Uani 1 1 d . . . . .
H5 H 1.328674 0.761910 0.426773 0.020 Uiso 1 1 calc R U . . .
C6 C 1.4009(2) 0.73820(14) 0.31963(11) 0.0187(4) Uani 1 1 d . . . . .
H6 H 1.495133 0.791557 0.337327 0.022 Uiso 1 1 calc R U . . .
C7 C 1.3587(2) 0.67537(14) 0.23994(11) 0.0196(4) Uani 1 1 d . . . . .
H7 H 1.424389 0.685690 0.203949 0.024 Uiso 1 1 calc R U . . .
C8 C 1.21775(19) 0.59726(14) 0.21483(10) 0.0164(4) Uani 1 1 d . . . . .
C9 C 1.1552(2) 0.52228(15) 0.13468(10) 0.0195(4) Uani 1 1 d . . . . .
C10 C 1.2069(3) 0.50805(19) 0.06107(11) 0.0334(6) Uani 1 1 d . . . . .
H10 H 1.297954 0.548351 0.050402 0.040 Uiso 1 1 calc R U . . .
C11 C 1.0945(3) 0.4222(2) 0.00857(11) 0.0408(7) Uani 1 1 d . . . . .
H11 H 1.094664 0.392884 -0.045543 0.049 Uiso 1 1 calc R U . . .
N1 N 0.83350(19) 0.50224(15) 0.40569(11) 0.0259(4) Uani 1 1 d . . . . .
H1N H 0.747(3) 0.4416(18) 0.3909(13) 0.039 Uiso 1 1 d . U . . .
N2 N 0.92221(16) 0.52300(12) 0.35067(9) 0.0188(3) Uani 1 1 d . . . . .
N3 N 1.12031(16) 0.58081(12) 0.26677(8) 0.0146(3) Uani 1 1 d . . . . .
N4 N 1.01773(17) 0.44780(12) 0.12633(8) 0.0182(3) Uani 1 1 d . . . . .
N5 N 0.9831(2) 0.38735(15) 0.04897(9) 0.0297(4) Uani 1 1 d . . . . .
H5N H 0.894(3) 0.3366(19) 0.0268(14) 0.045 Uiso 1 1 d . U . . .
C12 C 1.0284(2) 0.21578(16) 0.31576(10) 0.0209(4) Uani 1 1 d . . . . .
H12 H 1.081919 0.189916 0.346302 0.025 Uiso 1 1 calc R U . . .
C13 C 0.89224(19) 0.15636(14) 0.27129(10) 0.0163(3) Uani 1 1 d . . . . .
H13 H 0.834269 0.082960 0.265367 0.020 Uiso 1 1 calc R U . . .
C14 C 0.85902(17) 0.22986(12) 0.23665(9) 0.0092(3) Uani 1 1 d . . . . .
C15 C 0.73083(17) 0.21980(12) 0.18360(9) 0.0090(3) Uani 1 1 d . . . . .
C16 C 0.61696(17) 0.12325(13) 0.14063(9) 0.0110(3) Uani 1 1 d . . . . .
H16 H 0.615843 0.055518 0.143893 0.013 Uiso 1 1 calc R U . . .
C17 C 0.50424(17) 0.12999(13) 0.09246(9) 0.0113(3) Uani 1 1 d . . . . .
H17 H 0.426316 0.066336 0.063212 0.014 Uiso 1 1 calc R U . . .
C18 C 0.50828(17) 0.23205(12) 0.08812(9) 0.0105(3) Uani 1 1 d . . . . .
H18 H 0.433198 0.237654 0.056498 0.013 Uiso 1 1 calc R U . . .
C19 C 0.62676(17) 0.32535(12) 0.13198(9) 0.0090(3) Uani 1 1 d . . . . .
C20 C 0.65097(17) 0.43907(12) 0.13477(9) 0.0097(3) Uani 1 1 d . . . . .
C21 C 0.5672(2) 0.48723(14) 0.10155(10) 0.0175(4) Uani 1 1 d . . . . .
H21 H 0.476575 0.452157 0.068110 0.021 Uiso 1 1 calc R U . . .
C22 C 0.6489(2) 0.59818(15) 0.12942(11) 0.0235(4) Uani 1 1 d . . . . .
H22 H 0.622962 0.653500 0.118403 0.028 Uiso 1 1 calc R U . . .
N6 N 1.07148(16) 0.31809(13) 0.30768(8) 0.0172(3) Uani 1 1 d . . . . .
H6N H 1.146(2) 0.3651(17) 0.3239(12) 0.026 Uiso 1 1 d . U . . .
N7 N 0.96894(14) 0.32904(11) 0.25895(7) 0.0107(3) Uani 1 1 d . . . . .
N8 N 0.73587(14) 0.31892(10) 0.17845(7) 0.0083(3) Uani 1 1 d . . . . .
N9 N 0.77661(16) 0.51583(10) 0.17976(8) 0.0131(3) Uani 1 1 d . . . . .
N10 N 0.77218(19) 0.61251(11) 0.17517(9) 0.0210(4) Uani 1 1 d . . . . .
H10N H 0.846(2) 0.6746(17) 0.2048(12) 0.032 Uiso 1 1 d . U . . .
O4 O 0.34714(12) 0.48218(9) 0.37842(7) 0.0141(2) Uani 1 1 d . . . . .
O1 O 0.31486(12) 0.33209(9) 0.19221(7) 0.0133(2) Uani 1 1 d . . . . .
H1O H 0.408(2) 0.4024(15) 0.2403(11) 0.020 Uiso 1 1 d . U . . .
O6 O 0.90890(12) 0.90079(9) 0.55803(6) 0.0131(2) Uani 1 1 d . . . . .
O3 O -0.24430(12) -0.08456(9) 0.03128(7) 0.0162(3) Uani 1 1 d . . . . .
O7 O 1.09199(13) 0.78765(10) 0.16440(7) 0.0179(3) Uani 1 1 d . . . . .
O5 O 0.50359(13) 0.48698(9) 0.29000(7) 0.0156(2) Uani 1 1 d . . . . .
O8 O 0.97863(13) 0.80237(9) 0.27084(7) 0.0171(3) Uani 1 1 d . . . . .
O9 O 1.61521(13) 1.13738(10) 0.43110(7) 0.0175(3) Uani 1 1 d . . . . .
O2 O 0.34955(13) 0.21539(9) 0.25831(7) 0.0157(2) Uani 1 1 d . . . . .
N12 N 0.80468(14) 0.81338(10) 0.51022(8) 0.0104(3) Uani 1 1 d . . . . .
N11 N -0.11709(15) -0.01005(11) 0.06920(8) 0.0122(3) Uani 1 1 d . . . . .
N13 N 1.49215(15) 1.06036(12) 0.38608(8) 0.0147(3) Uani 1 1 d . . . . .
C23 C 0.28275(17) 0.23771(13) 0.20588(9) 0.0115(3) Uani 1 1 d . . . . .
C26 C 0.05686(17) 0.17379(13) 0.10187(9) 0.0105(3) Uani 1 1 d . . . . .
H26 H 0.085672 0.244302 0.095382 0.013 Uiso 1 1 calc R U . . .
C29 C 0.46669(18) 0.52296(13) 0.35673(9) 0.0112(3) Uani 1 1 d . . . . .
C24 C 0.14744(17) 0.14974(13) 0.15314(9) 0.0103(3) Uani 1 1 d . . . . .
C31 C 0.57593(17) 0.66300(13) 0.49111(9) 0.0109(3) Uani 1 1 d . . . . .
H31 H 0.495209 0.625340 0.512030 0.013 Uiso 1 1 calc R U . . .
C35 C 1.09134(19) 0.82596(13) 0.23723(10) 0.0144(3) Uani 1 1 d . . . . .
C34 C 0.68612(17) 0.75632(13) 0.53994(9) 0.0111(3) Uani 1 1 d . . . . .
H34 H 0.679587 0.780698 0.593804 0.013 Uiso 1 1 calc R U . . .
C28 C -0.02738(18) -0.03659(13) 0.11592(9) 0.0138(3) Uani 1 1 d . . . . .
H28 H -0.055034 -0.108483 0.119301 0.017 Uiso 1 1 calc R U . . .
C30 C 0.58492(17) 0.62505(13) 0.41099(9) 0.0100(3) Uani 1 1 d . . . . .
C32 C 0.70682(17) 0.68485(13) 0.38180(9) 0.0113(3) Uani 1 1 d . . . . .
H32 H 0.715540 0.661036 0.328240 0.014 Uiso 1 1 calc R U . . .
C27 C -0.07506(18) 0.09398(13) 0.06068(9) 0.0117(3) Uani 1 1 d . . . . .
H27 H -0.135635 0.110869 0.027025 0.014 Uiso 1 1 calc R U . . .
C33 C 0.81409(17) 0.77854(13) 0.43138(9) 0.0115(3) Uani 1 1 d . . . . .
H33 H 0.893818 0.818478 0.410847 0.014 Uiso 1 1 calc R U . . .
C40 C 1.37183(19) 1.02117(13) 0.42012(10) 0.0142(3) Uani 1 1 d . . . . .
H40 H 1.376952 1.045135 0.475530 0.017 Uiso 1 1 calc R U . . .
C37 C 1.24339(19) 0.94662(13) 0.37303(10) 0.0147(3) Uani 1 1 d . . . . .
H37 H 1.161081 0.921370 0.396749 0.018 Uiso 1 1 calc R U . . .
C25 C 0.10407(18) 0.04218(13) 0.15827(9) 0.0127(3) Uani 1 1 d . . . . .
H25 H 0.164434 0.023432 0.190582 0.015 Uiso 1 1 calc R U . . .
C36 C 1.23334(18) 0.90768(13) 0.29013(10) 0.0128(3) Uani 1 1 d . . . . .
C38 C 1.35985(19) 0.94767(14) 0.25766(10) 0.0159(3) Uani 1 1 d . . . . .
H38 H 1.357912 0.922789 0.202661 0.019 Uiso 1 1 calc R U . . .
C39 C 1.48720(19) 1.02335(15) 0.30602(10) 0.0172(4) Uani 1 1 d . . . . .
H39 H 1.570895 1.049441 0.283559 0.021 Uiso 1 1 calc R U . . .
O1W O 1.21488(14) 0.98914(10) 0.57724(7) 0.0150(3) Uani 1 1 d . . . . .
H1A H 1.256(2) 0.9425(16) 0.5740(11) 0.022 Uiso 1 1 d . U . . .
H1B H 1.134(2) 0.9618(16) 0.5678(12) 0.022 Uiso 1 1 d . U . . .
O2W O 1.25773(14) 1.12268(10) 0.73216(7) 0.0168(3) Uani 1 1 d . . . . .
H2A H 1.251(2) 1.0844(17) 0.6895(13) 0.025 Uiso 1 1 d . U . . .
H2B H 1.185(2) 1.1389(16) 0.7339(12) 0.025 Uiso 1 1 d . U . . .
O3W O 0.61079(15) 0.30744(12) 0.36100(8) 0.0231(3) Uani 1 1 d . . . . .
H3A H 0.536(3) 0.2844(18) 0.3268(13) 0.035 Uiso 1 1 d . U . . .
H3B H 0.612(2) 0.2547(18) 0.3874(12) 0.035 Uiso 1 1 d . U . . .
O4W O 1.25857(16) 0.78935(12) 0.04605(8) 0.0244(3) Uani 1 1 d . . . . .
H4A H 1.223(2) 0.7941(18) 0.0859(14) 0.037 Uiso 1 1 d . U . . .
H4B H 1.333(3) 0.795(2) 0.0612(14) 0.037 Uiso 1 1 d . U . . .
O5W O -0.44634(14) -0.16834(11) 0.12300(8) 0.0188(3) Uani 1 1 d . . . . .
H5A H -0.401(2) -0.1525(17) 0.1666(13) 0.028 Uiso 1 1 d . U . . .
H5B H -0.388(2) -0.1481(17) 0.0957(13) 0.028 Uiso 1 1 d . U . . .

loop_
_atom_site_aniso_label
_atom_site_aniso_U_11
_atom_site_aniso_U_22
_atom_site_aniso_U_33
_atom_site_aniso_U_23
_atom_site_aniso_U_13
_atom_site_aniso_U_12
Fe1 0.00697(11) 0.00973(11) 0.00756(11) 0.00349(8) 0.00127(8) 0.00327(9)
C1 0.0436(13) 0.0529(13) 0.0280(11) 0.0317(10) 0.0275(10) 0.0419(12)
C2 0.0385(12) 0.0363(11) 0.0216(9) 0.0181(8) 0.0176(9) 0.0329(10)
C3 0.0241(10) 0.0226(9) 0.0190(9) 0.0146(7) 0.0131(7) 0.0195(8)
C4 0.0231(9) 0.0175(8) 0.0159(8) 0.0111(7) 0.0094(7) 0.0169(7)
C5 0.0223(9) 0.0157(8) 0.0216(9) 0.0112(7) 0.0092(7) 0.0139(7)
C6 0.0230(10) 0.0158(8) 0.0287(10) 0.0144(7) 0.0141(8) 0.0136(8)
C7 0.0264(10) 0.0212(9) 0.0284(10) 0.0186(8) 0.0201(8) 0.0188(8)
C8 0.0240(9) 0.0240(9) 0.0192(9) 0.0166(7) 0.0149(7) 0.0210(8)
C9 0.0299(10) 0.0326(10) 0.0165(9) 0.0155(8) 0.0139(8) 0.0285(9)
C10 0.0559(15) 0.0641(15) 0.0211(10) 0.0289(10) 0.0266(10) 0.0556(13)
C11 0.0855(19) 0.0707(16) 0.0094(9) 0.0170(10) 0.0188(11) 0.0739(16)
N1 0.0270(9) 0.0408(10) 0.0387(10) 0.0344(9) 0.0269(8) 0.0280(8)
N2 0.0174(8) 0.0266(8) 0.0292(8) 0.0212(7) 0.0175(7) 0.0172(7)
N3 0.0214(8) 0.0228(7) 0.0140(7) 0.0126(6) 0.0108(6) 0.0190(6)
N4 0.0339(9) 0.0252(8) 0.0050(6) 0.0003(6) 0.0008(6) 0.0251(7)
N5 0.0579(13) 0.0414(11) 0.0067(7) -0.0012(7) -0.0015(7) 0.0444(10)
C12 0.0249(10) 0.0410(11) 0.0138(8) 0.0150(8) 0.0084(7) 0.0267(9)
C13 0.0231(9) 0.0212(9) 0.0171(8) 0.0125(7) 0.0110(7) 0.0171(8)
C14 0.0106(7) 0.0124(7) 0.0080(7) 0.0043(6) 0.0052(6) 0.0070(6)
C15 0.0099(7) 0.0101(7) 0.0099(7) 0.0037(6) 0.0047(6) 0.0059(6)
C16 0.0115(8) 0.0094(7) 0.0136(8) 0.0046(6) 0.0044(6) 0.0044(6)
C17 0.0098(8) 0.0095(7) 0.0131(8) 0.0022(6) 0.0024(6) 0.0024(6)
C18 0.0080(7) 0.0126(7) 0.0120(7) 0.0043(6) 0.0020(6) 0.0047(6)
C19 0.0099(7) 0.0117(7) 0.0081(7) 0.0043(6) 0.0050(6) 0.0056(6)
C20 0.0119(8) 0.0107(7) 0.0085(7) 0.0029(6) 0.0050(6) 0.0058(6)
C21 0.0235(10) 0.0225(9) 0.0196(9) 0.0139(7) 0.0131(7) 0.0171(8)
C22 0.0438(12) 0.0192(9) 0.0256(10) 0.0155(8) 0.0233(9) 0.0240(9)
N6 0.0096(7) 0.0320(9) 0.0110(7) 0.0026(6) -0.0010(6) 0.0116(7)
N7 0.0075(6) 0.0170(7) 0.0066(6) 0.0007(5) -0.0004(5) 0.0054(5)
N8 0.0100(6) 0.0099(6) 0.0086(6) 0.0037(5) 0.0048(5) 0.0065(5)
N9 0.0214(8) 0.0057(6) 0.0102(6) 0.0011(5) 0.0065(6) 0.0029(6)
N10 0.0413(10) 0.0063(6) 0.0164(8) 0.0039(6) 0.0160(7) 0.0078(7)
O4 0.0113(6) 0.0179(6) 0.0130(6) 0.0044(5) 0.0022(5) 0.0054(5)
O1 0.0140(6) 0.0116(5) 0.0135(6) 0.0017(5) 0.0012(5) 0.0053(5)
O6 0.0102(6) 0.0116(5) 0.0147(6) 0.0011(4) -0.0024(4) 0.0035(5)
O3 0.0102(6) 0.0177(6) 0.0132(6) 0.0013(5) -0.0010(5) -0.0007(5)
O7 0.0234(7) 0.0226(6) 0.0139(6) 0.0064(5) 0.0087(5) 0.0141(6)
O5 0.0148(6) 0.0180(6) 0.0113(6) -0.0012(5) 0.0032(5) 0.0061(5)
O8 0.0220(7) 0.0115(6) 0.0195(6) 0.0050(5) 0.0124(5) 0.0064(5)
O9 0.0143(6) 0.0270(7) 0.0150(6) 0.0074(5) 0.0018(5) 0.0113(5)
O2 0.0175(6) 0.0195(6) 0.0125(6) 0.0044(5) -0.0002(5) 0.0106(5)
N12 0.0106(7) 0.0107(6) 0.0120(6) 0.0041(5) 0.0003(5) 0.0064(5)
N11 0.0113(7) 0.0149(7) 0.0103(6) 0.0022(5) 0.0026(5) 0.0054(6)
N13 0.0158(7) 0.0225(7) 0.0143(7) 0.0085(6) 0.0048(6) 0.0147(6)
C23 0.0118(8) 0.0153(8) 0.0106(7) 0.0025(6) 0.0049(6) 0.0089(7)
C26 0.0137(8) 0.0123(7) 0.0098(7) 0.0050(6) 0.0048(6) 0.0084(6)
C29 0.0132(8) 0.0133(7) 0.0102(7) 0.0040(6) 0.0011(6) 0.0082(6)
C24 0.0113(8) 0.0132(7) 0.0088(7) 0.0020(6) 0.0032(6) 0.0080(6)
C31 0.0098(8) 0.0148(8) 0.0114(7) 0.0062(6) 0.0035(6) 0.0066(6)
C35 0.0225(9) 0.0113(8) 0.0172(8) 0.0079(6) 0.0089(7) 0.0121(7)
C34 0.0123(8) 0.0148(8) 0.0100(7) 0.0055(6) 0.0032(6) 0.0084(6)
C28 0.0180(9) 0.0135(8) 0.0133(8) 0.0057(6) 0.0036(7) 0.0085(7)
C30 0.0095(7) 0.0125(7) 0.0103(7) 0.0035(6) 0.0004(6) 0.0069(6)
C32 0.0132(8) 0.0148(8) 0.0091(7) 0.0038(6) 0.0022(6) 0.0088(7)
C27 0.0141(8) 0.0168(8) 0.0086(7) 0.0046(6) 0.0035(6) 0.0100(7)
C33 0.0120(8) 0.0162(8) 0.0109(7) 0.0070(6) 0.0046(6) 0.0084(7)
C40 0.0210(9) 0.0175(8) 0.0128(8) 0.0082(6) 0.0087(7) 0.0136(7)
C37 0.0212(9) 0.0142(8) 0.0170(8) 0.0089(6) 0.0116(7) 0.0119(7)
C25 0.0136(8) 0.0151(8) 0.0118(8) 0.0044(6) 0.0007(6) 0.0080(7)
C36 0.0177(8) 0.0138(8) 0.0147(8) 0.0075(6) 0.0076(7) 0.0118(7)
C38 0.0200(9) 0.0259(9) 0.0107(8) 0.0087(7) 0.0077(7) 0.0158(8)
C39 0.0168(9) 0.0313(10) 0.0124(8) 0.0100(7) 0.0071(7) 0.0162(8)
O1W 0.0121(6) 0.0184(6) 0.0171(6) 0.0059(5) 0.0026(5) 0.0084(5)
O2W 0.0196(7) 0.0174(6) 0.0132(6) 0.0024(5) 0.0003(5) 0.0083(5)
O3W 0.0213(7) 0.0364(8) 0.0181(7) 0.0131(6) 0.0020(5) 0.0154(6)
O4W 0.0330(8) 0.0391(8) 0.0131(7) 0.0088(6) 0.0111(6) 0.0254(7)
O5W 0.0160(7) 0.0263(7) 0.0131(6) 0.0084(5) 0.0023(5) 0.0053(6)

loop_
_atom_type_symbol
_atom_type_description
_atom_type_scat_dispersion_real
_atom_type_scat_dispersion_imag
_atom_type_scat_source
C C 0.0033 0.0016 'International Tables Vol C Tables 4.2.6.8 and 6.1.1.4'
H H 0.0000 0.0000 'International Tables Vol C Tables 4.2.6.8 and 6.1.1.4'
Fe Fe 0.3463 0.8444 'International Tables Vol C Tables 4.2.6.8 and 6.1.1.4'
N N 0.0061 0.0033 'International Tables Vol C Tables 4.2.6.8 and 6.1.1.4'
O O 0.0106 0.0060 'International Tables Vol C Tables 4.2.6.8 and 6.1.1.4'

loop_
_geom_angle_atom_site_label_1
_geom_angle_atom_site_label_2
_geom_angle_atom_site_label_3
_geom_angle
_geom_angle_site_symmetry_1
_geom_angle_site_symmetry_3
_geom_angle_publ_flag
N8 Fe1 N3 170.47(5) . . ?
N8 Fe1 N2 112.65(5) . . ?
N3 Fe1 N2 75.80(5) . . ?
N8 Fe1 N4 95.03(6) . . ?
N3 Fe1 N4 76.37(6) . . ?
N2 Fe1 N4 152.16(6) . . ?
N8 Fe1 N7 76.54(5) . . ?
N3 Fe1 N7 99.61(5) . . ?
N2 Fe1 N7 90.20(5) . . ?
N4 Fe1 N7 93.57(5) . . ?
N8 Fe1 N9 75.98(5) . . ?
N3 Fe1 N9 107.94(5) . . ?
N2 Fe1 N9 97.96(5) . . ?
N4 Fe1 N9 91.35(5) . . ?
N7 Fe1 N9 152.40(5) . . ?
N1 C1 C2 108.39(16) . . ?
N1 C1 H1 125.8 . . ?
C2 C1 H1 125.8 . . ?
C1 C2 C3 104.24(18) . . ?
C1 C2 H2 127.9 . . ?
C3 C2 H2 127.9 . . ?
N2 C3 C2 110.72(16) . . ?
N2 C3 C4 114.91(15) . . ?
C2 C3 C4 134.26(18) . . ?
N3 C4 C5 122.07(15) . . ?
N3 C4 C3 111.60(16) . . ?
C5 C4 C3 126.24(16) . . ?
C4 C5 C6 118.30(17) . . ?
C4 C5 H5 120.8 . . ?
C6 C5 H5 120.8 . . ?
C7 C6 C5 119.82(17) . . ?
C7 C6 H6 120.1 . . ?
C5 C6 H6 120.1 . . ?
C8 C7 C6 119.06(15) . . ?
C8 C7 H7 120.5 . . ?
C6 C7 H7 120.5 . . ?
N3 C8 C7 121.25(16) . . ?
N3 C8 C9 111.86(16) . . ?
C7 C8 C9 126.87(15) . . ?
N4 C9 C10 110.02(18) . . ?
N4 C9 C8 115.88(14) . . ?
C10 C9 C8 134.11(19) . . ?
C11 C10 C9 105.1(2) . . ?
C11 C10 H10 127.5 . . ?
C9 C10 H10 127.5 . . ?
N5 C11 C10 108.02(17) . . ?
N5 C11 H11 126.0 . . ?
C10 C11 H11 126.0 . . ?
C1 N1 N2 111.28(17) . . ?
C1 N1 H1N 129.5(14) . . ?
N2 N1 H1N 118.8(14) . . ?
C3 N2 N1 105.37(15) . . ?
C3 N2 Fe1 117.03(10) . . ?
N1 N2 Fe1 137.51(14) . . ?
C4 N3 C8 119.49(16) . . ?
C4 N3 Fe1 120.60(11) . . ?
C8 N3 Fe1 119.69(12) . . ?
N5 N4 C9 105.82(15) . . ?
N5 N4 Fe1 138.09(14) . . ?
C9 N4 Fe1 116.09(11) . . ?
N4 N5 C11 111.09(19) . . ?
N4 N5 H5N 123.4(15) . . ?
C11 N5 H5N 125.2(15) . . ?
N6 C12 C13 107.89(15) . . ?
N6 C12 H12 126.1 . . ?
C13 C12 H12 126.1 . . ?
C12 C13 C14 104.79(15) . . ?
C12 C13 H13 127.6 . . ?
C14 C13 H13 127.6 . . ?
N7 C14 C13 110.92(15) . . ?
N7 C14 C15 116.02(13) . . ?
C13 C14 C15 133.05(15) . . ?
N8 C15 C16 121.68(14) . . ?
N8 C15 C14 111.67(13) . . ?
C16 C15 C14 126.62(14) . . ?
C15 C16 C17 118.41(14) . . ?
C15 C16 H16 120.8 . . ?
C17 C16 H16 120.8 . . ?
C18 C17 C16 119.91(15) . . ?
C18 C17 H17 120.0 . . ?
C16 C17 H17 120.0 . . ?
C19 C18 C17 118.57(15) . . ?
C19 C18 H18 120.7 . . ?
C17 C18 H18 120.7 . . ?
N8 C19 C18 121.57(14) . . ?
N8 C19 C20 111.83(13) . . ?
C18 C19 C20 126.61(14) . . ?
N9 C20 C21 110.99(14) . . ?
N9 C20 C19 115.84(14) . . ?
C21 C20 C19 133.14(15) . . ?
C22 C21 C20 104.46(17) . . ?
C22 C21 H21 127.8 . . ?
C20 C21 H21 127.8 . . ?
N10 C22 C21 107.92(15) . . ?
N10 C22 H22 126.0 . . ?
C21 C22 H22 126.0 . . ?
C12 N6 N7 111.46(14) . . ?
C12 N6 H6N 127.4(16) . . ?
N7 N6 H6N 120.8(16) . . ?
C14 N7 N6 104.93(13) . . ?
C14 N7 Fe1 115.13(10) . . ?
N6 N7 Fe1 138.53(11) . . ?
C19 N8 C15 119.84(13) . . ?
C19 N8 Fe1 120.10(10) . . ?
C15 N8 Fe1 119.61(11) . . ?
C20 N9 N10 105.03(14) . . ?
C20 N9 Fe1 115.47(10) . . ?
N10 N9 Fe1 139.41(12) . . ?
C22 N10 N9 111.60(15) . . ?
C22 N10 H10N 130.6(13) . . ?
N9 N10 H10N 117.6(14) . . ?
C23 O1 H1O 113.2(9) . . ?
C29 O5 H1O 117.1(8) . . ?
O6 N12 C33 120.55(13) . . ?
O6 N12 C34 119.66(13) . . ?
C33 N12 C34 119.79(14) . . ?
O3 N11 C28 120.04(13) . . ?
O3 N11 C27 119.47(13) . . ?
C28 N11 C27 120.49(14) . . ?
O9 N13 C39 119.37(14) . . ?
O9 N13 C40 120.15(14) . . ?
C39 N13 C40 120.46(16) . . ?
O2 C23 O1 126.63(15) . . ?
O2 C23 C24 119.28(14) . . ?
O1 C23 C24 114.06(14) . . ?
C27 C26 C24 120.45(14) . . ?
C27 C26 H26 119.8 . . ?
C24 C26 H26 119.8 . . ?
O4 C29 O5 126.53(15) . . ?
O4 C29 C30 120.05(14) . . ?
O5 C29 C30 113.42(14) . . ?
C25 C24 C26 118.14(15) . . ?
C25 C24 C23 120.27(14) . . ?
C26 C24 C23 121.46(14) . . ?
C34 C31 C30 120.25(15) . . ?
C34 C31 H31 119.9 . . ?
C30 C31 H31 119.9 . . ?
O7 C35 O8 124.78(17) . . ?
O7 C35 C36 118.60(15) . . ?
O8 C35 C36 116.62(14) . . ?
N12 C34 C31 120.79(14) . . ?
N12 C34 H34 119.6 . . ?
C31 C34 H34 119.6 . . ?
N11 C28 C25 120.36(15) . . ?
N11 C28 H28 119.8 . . ?
C25 C28 H28 119.8 . . ?
C31 C30 C32 118.00(15) . . ?
C31 C30 C29 121.22(14) . . ?
C32 C30 C29 120.78(14) . . ?
C33 C32 C30 120.63(14) . . ?
C33 C32 H32 119.7 . . ?
C30 C32 H32 119.7 . . ?
N11 C27 C26 120.02(15) . . ?
N11 C27 H27 120.0 . . ?
C26 C27 H27 120.0 . . ?
N12 C33 C32 120.52(15) . . ?
N12 C33 H33 119.7 . . ?
C32 C33 H33 119.7 . . ?
N13 C40 C37 120.01(15) . . ?
N13 C40 H40 120.0 . . ?
C37 C40 H40 120.0 . . ?
C40 C37 C36 121.22(15) . . ?
C40 C37 H37 119.4 . . ?
C36 C37 H37 119.4 . . ?
C28 C25 C24 120.43(15) . . ?
C28 C25 H25 119.8 . . ?
C24 C25 H25 119.8 . . ?
C37 C36 C38 117.14(16) . . ?
C37 C36 C35 121.71(14) . . ?
C38 C36 C35 121.16(14) . . ?
C39 C38 C36 120.60(15) . . ?
C39 C38 H38 119.7 . . ?
C36 C38 H38 119.7 . . ?
N13 C39 C38 120.54(16) . . ?
N13 C39 H39 119.7 . . ?
C38 C39 H39 119.7 . . ?
H1A O1W H1B 112(2) . . ?
H2A O2W H2B 109(2) . . ?
H3A O3W H3B 111.6(19) . . ?
H4A O4W H4B 103(2) . . ?
H5A O5W H5B 105(2) . . ?

loop_
_geom_bond_atom_site_label_1
_geom_bond_atom_site_label_2
_geom_bond_distance
_geom_bond_site_symmetry_2
_geom_bond_publ_flag
Fe1 N8 2.0343(14) . ?
Fe1 N3 2.0384(16) . ?
Fe1 N2 2.0816(15) . ?
Fe1 N4 2.0919(14) . ?
Fe1 N7 2.1007(14) . ?
Fe1 N9 2.1057(15) . ?
C1 N1 1.345(3) . ?
C1 C2 1.374(3) . ?
C1 H1 0.9300 . ?
C2 C3 1.409(2) . ?
C2 H2 0.9300 . ?
C3 N2 1.349(2) . ?
C3 C4 1.467(2) . ?
C4 N3 1.346(2) . ?
C4 C5 1.386(2) . ?
C5 C6 1.394(2) . ?
C5 H5 0.9300 . ?
C6 C7 1.388(2) . ?
C6 H6 0.9300 . ?
C7 C8 1.382(3) . ?
C7 H7 0.9300 . ?
C8 N3 1.362(2) . ?
C8 C9 1.457(3) . ?
C9 N4 1.349(2) . ?
C9 C10 1.405(2) . ?
C10 C11 1.366(3) . ?
C10 H10 0.9300 . ?
C11 N5 1.349(3) . ?
C11 H11 0.9300 . ?
N1 N2 1.3504(19) . ?
N1 H1N 0.92(2) . ?
N4 N5 1.3461(19) . ?
N5 H5N 0.89(2) . ?
C12 N6 1.340(2) . ?
C12 C13 1.363(3) . ?
C12 H12 0.9300 . ?
C13 C14 1.394(2) . ?
C13 H13 0.9300 . ?
C14 N7 1.340(2) . ?
C14 C15 1.462(2) . ?
C15 N8 1.3516(19) . ?
C15 C16 1.385(2) . ?
C16 C17 1.392(2) . ?
C16 H16 0.9300 . ?
C17 C18 1.391(2) . ?
C17 H17 0.9300 . ?
C18 C19 1.388(2) . ?
C18 H18 0.9300 . ?
C19 N8 1.345(2) . ?
C19 C20 1.462(2) . ?
C20 N9 1.344(2) . ?
C20 C21 1.396(2) . ?
C21 C22 1.375(3) . ?
C21 H21 0.9300 . ?
C22 N10 1.338(3) . ?
C22 H22 0.9300 . ?
N6 N7 1.3482(19) . ?
N6 H6N 0.77(2) . ?
N9 N10 1.3489(19) . ?
N10 H10N 0.90(2) . ?
O4 C29 1.2426(19) . ?
O1 C23 1.2844(18) . ?
O1 H1O 1.164(19) . ?
O6 N12 1.3075(17) . ?
O3 N11 1.3078(17) . ?
O7 C35 1.2497(19) . ?
O5 C29 1.2803(18) . ?
O5 H1O 1.266(19) . ?
O8 C35 1.271(2) . ?
O9 N13 1.3295(18) . ?
O2 C23 1.2403(19) . ?
N12 C33 1.3589(19) . ?
N12 C34 1.364(2) . ?
N11 C28 1.357(2) . ?
N11 C27 1.366(2) . ?
N13 C39 1.351(2) . ?
N13 C40 1.358(2) . ?
C23 C24 1.496(2) . ?
C26 C27 1.376(2) . ?
C26 C24 1.391(2) . ?
C26 H26 0.9300 . ?
C29 C30 1.503(2) . ?
C24 C25 1.390(2) . ?
C31 C34 1.378(2) . ?
C31 C30 1.385(2) . ?
C31 H31 0.9300 . ?
C35 C36 1.512(2) . ?
C34 H34 0.9300 . ?
C28 C25 1.374(2) . ?
C28 H28 0.9300 . ?
C30 C32 1.394(2) . ?
C32 C33 1.373(2) . ?
C32 H32 0.9300 . ?
C27 H27 0.9300 . ?
C33 H33 0.9300 . ?
C40 C37 1.365(2) . ?
C40 H40 0.9300 . ?
C37 C36 1.393(2) . ?
C37 H37 0.9300 . ?
C25 H25 0.9300 . ?
C36 C38 1.393(2) . ?
C38 C39 1.370(2) . ?
C38 H38 0.9300 . ?
C39 H39 0.9300 . ?
O1W H1A 0.86(2) . ?
O1W H1B 0.74(2) . ?
O2W H2A 0.78(2) . ?
O2W H2B 0.83(2) . ?
O3W H3A 0.83(2) . ?
O3W H3B 0.93(2) . ?
O4W H4A 0.80(2) . ?
O4W H4B 0.74(2) . ?
O5W H5A 0.79(2) . ?
O5W H5B 0.79(2) . ?

loop_
_geom_hbond_atom_site_label_D
_geom_hbond_atom_site_label_H
_geom_hbond_atom_site_label_A
_geom_hbond_distance_DH
_geom_hbond_distance_HA
_geom_hbond_distance_DA
_geom_hbond_angle_DHA
_geom_hbond_site_symmetry_A
_geom_hbond_publ_flag
N1 H1N O3W 0.92(2) 1.76(2) 2.662(2) 166(2) . yes
N5 H5N O4W 0.89(2) 1.92(2) 2.777(2) 160(2) 2_765 yes
N6 H6N O4 0.77(2) 2.04(2) 2.8017(19) 173(2) 1_655 yes
N10 H10N O8 0.90(2) 1.81(2) 2.711(2) 173(2) . yes
O1 H1O O5 1.164(19) 1.266(19) 2.4258(16) 172.8(17) . yes
O1W H1A O9 0.86(2) 1.96(2) 2.8054(18) 168.3(18) 2_876 yes
O1W H1B O6 0.74(2) 2.07(2) 2.8037(17) 172(2) . yes
O2W H2A O1W 0.78(2) 2.00(2) 2.7780(18) 174(2) . yes
O2W H2B O8 0.83(2) 2.06(2) 2.8857(18) 171(2) 2_776 yes
O3W H3A O2 0.83(2) 1.91(2) 2.7313(18) 171(2) . yes
O3W H3B O9 0.93(2) 1.92(2) 2.8503(19) 174.2(19) 1_445 yes
O4W H4A O7 0.80(2) 1.94(2) 2.7222(18) 166(2) . yes
O4W H4B O5W 0.74(2) 2.20(2) 2.934(2) 171(3) 1_765 yes
O5W H5A O2W 0.79(2) 2.04(2) 2.8204(19) 169(2) 2_666 yes
O5W H5B O3 0.79(2) 1.95(2) 2.7313(17) 175(2) . yes
